data_7106377
loop_
_publ_author_name
'Zhiyuan Chen'
'Chao Ye'
'Liang Gao'
'Jie Wu'

_publ_section_title
;
 Diversity-oriented approach to 1,2-dihydroisoquinolin-3(4H)-imines via
 copper(I)-catalyzed reaction of (E)-2-ethynylphenylchalcone, sulfonyl
 azide and amine
;
_journal_name_full Chem.Commun.
_journal_page_first 5623
_journal_paper_doi 10.1039/c1cc11176k
_journal_volume 47
_journal_year 2011
_chemical_formula_sum 'C32.5 H32 N2 O5.5 S'
_chemical_formula_weight 570.66
_chemical_name_systematic
;
?
;
_space_group_IT_number 15
_symmetry_cell_setting monoclinic
_symmetry_space_group_name_Hall '-C 2yc'
_symmetry_space_group_name_H-M 'C 1 2/c 1'
_atom_sites_solution_hydrogens geom
_atom_sites_solution_primary direct
_atom_sites_solution_secondary difmap
_audit_creation_method SHELXL-97
_cell_angle_alpha 90.00
_cell_angle_beta 99.370(5)
_cell_angle_gamma 90.00
_cell_formula_units_Z 8
_cell_length_a 24.277(10)
_cell_length_b 10.347(4)
_cell_length_c 23.279(10)
_cell_measurement_reflns_used 963
_cell_measurement_temperature 293(2)
_cell_measurement_theta_max 24.412
_cell_measurement_theta_min 2.144
_cell_volume 5770(4)
_computing_cell_refinement 'Bruker SMART'
_computing_data_collection 'Bruker SMART'
_computing_data_reduction 'Bruker SHELXTL'
_computing_molecular_graphics 'Bruker SHELXTL'
_computing_publication_material 'Bruker SHELXTL'
_computing_structure_refinement 'SHELXL-97 (Sheldrick, 1997)'
_computing_structure_solution 'SHELXS-97 (Sheldrick, 1990)'
_diffrn_ambient_temperature 293(2)
_diffrn_measured_fraction_theta_full 0.995
_diffrn_measured_fraction_theta_max 0.995
_diffrn_measurement_device_type 'CCD area detector'
_diffrn_measurement_method 'phi and omega scans'
_diffrn_radiation_monochromator graphite
_diffrn_radiation_source 'fine-focus sealed tube'
_diffrn_radiation_type MoK\a
_diffrn_radiation_wavelength 0.71073
_diffrn_reflns_av_R_equivalents 0.0370
_diffrn_reflns_av_sigmaI/netI 0.0443
_diffrn_reflns_limit_h_max 28
_diffrn_reflns_limit_h_min -23
_diffrn_reflns_limit_k_max 10
_diffrn_reflns_limit_k_min -12
_diffrn_reflns_limit_l_max 26
_diffrn_reflns_limit_l_min -27
_diffrn_reflns_number 11615
_diffrn_reflns_theta_full 25.01
_diffrn_reflns_theta_max 25.01
_diffrn_reflns_theta_min 1.70
_exptl_absorpt_coefficient_mu 0.159
_exptl_absorpt_correction_T_max 0.9843
_exptl_absorpt_correction_T_min 0.9781
_exptl_absorpt_correction_type multi-scan
_exptl_absorpt_process_details sadabs
_exptl_crystal_colour colorless
_exptl_crystal_density_diffrn 1.314
_exptl_crystal_density_method 'not measured'
_exptl_crystal_description block
_exptl_crystal_F_000 2408
_exptl_crystal_size_max 0.14
_exptl_crystal_size_mid 0.12
_exptl_crystal_size_min 0.10
_refine_diff_density_max 0.805
_refine_diff_density_min -0.280
_refine_diff_density_rms 0.072
_refine_ls_extinction_method none
_refine_ls_goodness_of_fit_ref 1.026
_refine_ls_hydrogen_treatment constr
_refine_ls_matrix_type full
_refine_ls_number_parameters 382
_refine_ls_number_reflns 5070
_refine_ls_number_restraints 1
_refine_ls_restrained_S_all 1.026
_refine_ls_R_factor_all 0.0879
_refine_ls_R_factor_gt 0.0593
_refine_ls_shift/su_max 0.001
_refine_ls_shift/su_mean 0.000
_refine_ls_structure_factor_coef Fsqd
_refine_ls_weighting_details 'calc w=1/[\s^2^(Fo^2^)+(0.1225P)^2^+0.0000P] where P=(Fo^2^+2Fc^2^)/3'
_refine_ls_weighting_scheme calc
_refine_ls_wR_factor_gt 0.1773
_refine_ls_wR_factor_ref 0.1974
_reflns_number_gt 3258
_reflns_number_total 5070
_reflns_threshold_expression >2sigma(I)
_cod_data_source_file c1cc11176k.txt
_cod_data_source_block a01228c
_cod_original_cell_volume 5769(4)
_cod_original_sg_symbol_H-M C2/c
_cod_original_formula_sum 'C32.50 H32 N2 O5.50 S'
_cod_database_code 7106377

loop_
_symmetry_equiv_pos_as_xyz
'x, y, z'
'-x, y, -z+1/2'
'x+1/2, y+1/2, z'
'-x+1/2, y+1/2, -z+1/2'
'-x, -y, -z'
'x, -y, z-1/2'
'-x+1/2, -y+1/2, -z'
'x+1/2, -y+1/2, z-1/2'

loop_
_atom_site_label
_atom_site_type_symbol
_atom_site_fract_x
_atom_site_fract_y
_atom_site_fract_z
_atom_site_U_iso_or_equiv
_atom_site_adp_type
_atom_site_occupancy
_atom_site_symmetry_multiplicity
_atom_site_calc_flag
_atom_site_refinement_flags
_atom_site_disorder_assembly
_atom_site_disorder_group
S1 S 0.80977(3) 0.36527(7) 0.61128(3) 0.0513(3) Uani 1 1 d . . .
N1 N 0.77462(10) 0.2426(2) 0.62730(11) 0.0529(7) Uani 1 1 d . . .
N2 N 0.76483(10) 0.0424(2) 0.66260(10) 0.0459(6) Uani 1 1 d . . .
O1 O 0.83313(10) 0.4380(2) 0.66199(10) 0.0651(6) Uani 1 1 d . . .
O2 O 0.84814(10) 0.3313(2) 0.57283(11) 0.0693(7) Uani 1 1 d . . .
O4 O 0.76956(10) 0.1575(2) 0.78130(10) 0.0711(7) Uani 1 1 d . . .
C1 C 0.75532(13) 0.4562(3) 0.57168(13) 0.0489(8) Uani 1 1 d . . .
C2 C 0.75534(16) 0.5884(3) 0.57749(15) 0.0647(9) Uani 1 1 d . . .
H2 H 0.7832 0.6290 0.6034 0.078 Uiso 1 1 calc R . .
C3 C 0.71412(18) 0.6600(4) 0.54496(16) 0.0772(11) Uani 1 1 d . . .
H3 H 0.7143 0.7492 0.5496 0.093 Uiso 1 1 calc R . .
C4 C 0.67260(16) 0.6041(4) 0.50566(15) 0.0653(9) Uani 1 1 d . . .
C5 C 0.67422(15) 0.4713(4) 0.49959(16) 0.0671(9) Uani 1 1 d . . .
H5 H 0.6473 0.4312 0.4725 0.081 Uiso 1 1 calc R . .
C6 C 0.71429(14) 0.3973(3) 0.53222(15) 0.0597(9) Uani 1 1 d . . .
H6 H 0.7139 0.3079 0.5279 0.072 Uiso 1 1 calc R . .
C7 C 0.62742(18) 0.6842(5) 0.47102(19) 0.0947(14) Uani 1 1 d . . .
H7A H 0.6174 0.7533 0.4948 0.142 Uiso 1 1 calc R . .
H7B H 0.5953 0.6310 0.4584 0.142 Uiso 1 1 calc R . .
H7C H 0.6407 0.7195 0.4377 0.142 Uiso 1 1 calc R . .
C8 C 0.70687(12) 0.0466(3) 0.63700(13) 0.0467(7) Uani 1 1 d . . .
C9 C 0.69197(14) 0.0259(3) 0.57824(14) 0.0555(8) Uani 1 1 d . . .
H9 H 0.7194 0.0100 0.5555 0.067 Uiso 1 1 calc R . .
C10 C 0.63694(14) 0.0284(4) 0.55283(14) 0.0622(9) Uani 1 1 d . . .
H10 H 0.6273 0.0168 0.5128 0.075 Uiso 1 1 calc R . .
C11 C 0.59596(13) 0.0482(3) 0.58643(15) 0.0566(8) Uani 1 1 d . . .
C12 C 0.61001(14) 0.0708(3) 0.64471(15) 0.0629(9) Uani 1 1 d . . .
H12 H 0.5825 0.0866 0.6673 0.075 Uiso 1 1 calc R . .
C13 C 0.66579(14) 0.0700(3) 0.66984(14) 0.0583(8) Uani 1 1 d . . .
H13 H 0.6756 0.0855 0.7095 0.070 Uiso 1 1 calc R . .
C14 C 0.79814(12) 0.1421(3) 0.65510(12) 0.0472(7) Uani 1 1 d . . .
C15 C 0.85891(13) 0.1309(3) 0.67869(15) 0.0564(8) Uani 1 1 d . . .
H15A H 0.8660 0.1724 0.7165 0.068 Uiso 1 1 calc R . .
H15B H 0.8798 0.1776 0.6532 0.068 Uiso 1 1 calc R . .
C16 C 0.88028(13) -0.0053(3) 0.68494(13) 0.0515(8) Uani 1 1 d . . .
C17 C 0.93509(14) -0.0344(4) 0.68270(15) 0.0650(9) Uani 1 1 d . . .
H17 H 0.9598 0.0317 0.6774 0.078 Uiso 1 1 calc R . .
C18 C 0.95404(16) -0.1599(4) 0.68825(17) 0.0737(10) Uani 1 1 d . . .
H18 H 0.9914 -0.1780 0.6875 0.088 Uiso 1 1 calc R . .
C19 C 0.91762(16) -0.2584(4) 0.69499(15) 0.0717(10) Uani 1 1 d . . .
H19 H 0.9302 -0.3434 0.6977 0.086 Uiso 1 1 calc R . .
C20 C 0.86225(14) -0.2310(3) 0.69774(13) 0.0585(8) Uani 1 1 d . . .
H20 H 0.8376 -0.2975 0.7026 0.070 Uiso 1 1 calc R . .
C21 C 0.84362(13) -0.1040(3) 0.69323(12) 0.0489(7) Uani 1 1 d . . .
C22 C 0.78406(13) -0.0733(3) 0.69740(13) 0.0494(7) Uani 1 1 d . . .
H22 H 0.7616 -0.1460 0.6797 0.059 Uiso 1 1 calc R . .
C23 C 0.77420(14) -0.0643(3) 0.76088(14) 0.0566(8) Uani 1 1 d . . .
H23A H 0.7344 -0.0693 0.7616 0.068 Uiso 1 1 calc R . .
H23B H 0.7917 -0.1379 0.7823 0.068 Uiso 1 1 calc R . .
C24 C 0.79666(14) 0.0577(3) 0.79093(14) 0.0563(8) Uani 1 1 d . . .
C25 C 0.85150(14) 0.0615(3) 0.82964(14) 0.0554(8) Uani 1 1 d . . .
C26 C 0.88148(17) -0.0475(4) 0.85039(17) 0.0724(10) Uani 1 1 d . . .
H26 H 0.8673 -0.1290 0.8395 0.087 Uiso 1 1 calc R . .
C27 C 0.93153(19) -0.0368(4) 0.88653(19) 0.0871(13) Uani 1 1 d . . .
H27 H 0.9509 -0.1114 0.9000 0.105 Uiso 1 1 calc R . .
C28 C 0.95400(16) 0.0824(4) 0.90350(17) 0.0734(11) Uani 1 1 d . . .
C29 C 0.92485(16) 0.1916(4) 0.88327(18) 0.0778(11) Uani 1 1 d . . .
H29 H 0.9393 0.2730 0.8939 0.093 Uiso 1 1 calc R . .
C30 C 0.87447(15) 0.1801(4) 0.84741(17) 0.0700(10) Uani 1 1 d . . .
H30 H 0.8550 0.2548 0.8345 0.084 Uiso 1 1 calc R . .
C31 C 1.02794(19) 0.2032(6) 0.9605(2) 0.1225(19) Uani 1 1 d . . .
H31A H 1.0387 0.2516 0.9289 0.184 Uiso 1 1 calc R . .
H31B H 1.0602 0.1876 0.9895 0.184 Uiso 1 1 calc R . .
H31C H 1.0009 0.2514 0.9775 0.184 Uiso 1 1 calc R . .
O3 O 0.54229(10) 0.0447(3) 0.55650(12) 0.0800(8) Uani 1 1 d . . .
C32 C 0.49787(16) 0.0697(5) 0.5877(2) 0.0933(14) Uani 1 1 d . . .
H32A H 0.5011 0.1561 0.6029 0.140 Uiso 1 1 calc R . .
H32B H 0.4995 0.0094 0.6193 0.140 Uiso 1 1 calc R . .
H32C H 0.4629 0.0604 0.5621 0.140 Uiso 1 1 calc R . .
O5 O 1.00420(13) 0.0820(3) 0.93907(14) 0.1010(10) Uani 1 1 d . . .
C34 C 0.5449(4) 0.8892(13) 0.8172(4) 0.144(5) Uani 0.50 1 d PD . .
O7 O 0.5303(3) 0.8573(11) 0.7575(4) 0.175(4) Uani 0.50 1 d PD . .

loop_
_atom_site_aniso_label
_atom_site_aniso_U_11
_atom_site_aniso_U_22
_atom_site_aniso_U_33
_atom_site_aniso_U_23
_atom_site_aniso_U_13
_atom_site_aniso_U_12
S1 0.0587(5) 0.0463(5) 0.0516(5) 0.0021(3) 0.0171(4) -0.0071(3)
N1 0.0590(16) 0.0446(15) 0.0562(16) 0.0040(12) 0.0129(12) -0.0074(12)
N2 0.0494(14) 0.0424(13) 0.0467(14) 0.0035(11) 0.0101(11) -0.0045(11)
O1 0.0745(15) 0.0539(13) 0.0643(15) -0.0033(11) 0.0031(12) -0.0124(11)
O2 0.0754(15) 0.0687(15) 0.0732(16) 0.0114(12) 0.0397(13) 0.0040(12)
O4 0.0825(17) 0.0561(14) 0.0699(16) -0.0070(12) -0.0017(13) 0.0191(12)
C1 0.064(2) 0.0458(17) 0.0399(17) 0.0007(13) 0.0187(15) -0.0050(14)
C2 0.095(3) 0.0476(19) 0.049(2) -0.0001(15) 0.0033(18) -0.0053(18)
C3 0.120(3) 0.052(2) 0.058(2) 0.0016(17) 0.008(2) 0.009(2)
C4 0.079(2) 0.073(2) 0.0462(19) 0.0050(17) 0.0168(17) 0.0103(19)
C5 0.065(2) 0.074(3) 0.063(2) -0.0016(18) 0.0098(18) -0.0050(18)
C6 0.064(2) 0.0535(19) 0.062(2) -0.0044(16) 0.0119(17) -0.0068(16)
C7 0.105(3) 0.106(3) 0.072(3) 0.018(2) 0.008(2) 0.028(3)
C8 0.0523(18) 0.0405(16) 0.0476(18) 0.0012(13) 0.0091(14) -0.0050(13)
C9 0.058(2) 0.063(2) 0.0468(19) 0.0032(15) 0.0140(15) -0.0024(16)
C10 0.064(2) 0.082(2) 0.0391(18) -0.0002(16) 0.0058(16) -0.0046(18)
C11 0.056(2) 0.057(2) 0.056(2) 0.0011(15) 0.0041(16) -0.0015(15)
C12 0.055(2) 0.076(2) 0.059(2) -0.0081(17) 0.0138(16) 0.0011(17)
C13 0.061(2) 0.069(2) 0.0444(18) -0.0112(16) 0.0083(15) -0.0025(16)
C14 0.0536(18) 0.0455(17) 0.0441(17) -0.0027(14) 0.0127(14) -0.0058(14)
C15 0.0538(19) 0.0523(19) 0.063(2) 0.0025(15) 0.0085(15) -0.0081(15)
C16 0.0524(19) 0.0572(19) 0.0439(17) -0.0014(14) 0.0047(14) -0.0010(15)
C17 0.053(2) 0.080(3) 0.061(2) -0.0022(18) 0.0070(16) -0.0044(18)
C18 0.059(2) 0.092(3) 0.068(2) 0.004(2) 0.0067(18) 0.018(2)
C19 0.081(3) 0.071(2) 0.063(2) 0.0059(19) 0.0115(19) 0.025(2)
C20 0.074(2) 0.0548(19) 0.0463(18) 0.0021(15) 0.0079(15) 0.0055(17)
C21 0.0582(19) 0.0527(18) 0.0354(16) -0.0008(13) 0.0066(13) 0.0030(15)
C22 0.0599(19) 0.0380(16) 0.0507(18) 0.0004(13) 0.0101(14) -0.0039(14)
C23 0.066(2) 0.0512(19) 0.055(2) 0.0072(15) 0.0181(16) 0.0011(15)
C24 0.073(2) 0.0524(19) 0.0462(19) 0.0036(14) 0.0173(16) 0.0071(17)
C25 0.069(2) 0.0516(19) 0.0484(18) 0.0016(14) 0.0185(16) 0.0093(16)
C26 0.089(3) 0.058(2) 0.067(2) 0.0008(17) 0.003(2) 0.0170(19)
C27 0.099(3) 0.076(3) 0.083(3) 0.002(2) 0.003(2) 0.034(2)
C28 0.067(2) 0.092(3) 0.062(2) 0.000(2) 0.0136(19) 0.016(2)
C29 0.078(3) 0.067(2) 0.087(3) -0.003(2) 0.008(2) 0.003(2)
C30 0.075(2) 0.054(2) 0.079(3) 0.0025(18) 0.005(2) 0.0079(18)
C31 0.076(3) 0.166(6) 0.117(4) -0.031(4) -0.008(3) 0.002(3)
O3 0.0536(15) 0.114(2) 0.0691(16) -0.0028(15) -0.0003(12) 0.0016(14)
C32 0.052(2) 0.124(4) 0.102(3) -0.002(3) 0.005(2) 0.006(2)
O5 0.079(2) 0.122(3) 0.096(2) -0.0060(19) -0.0034(16) 0.0251(18)
C34 0.076(6) 0.157(11) 0.182(13) -0.058(10) -0.025(7) 0.041(7)
O7 0.137(7) 0.260(11) 0.110(6) -0.024(7) -0.032(5) 0.102(6)

loop_
_atom_type_symbol
_atom_type_description
_atom_type_scat_dispersion_real
_atom_type_scat_dispersion_imag
_atom_type_scat_source
C C 0.0033 0.0016 'International Tables Vol C Tables 4.2.6.8 and 6.1.1.4'
H H 0.0000 0.0000 'International Tables Vol C Tables 4.2.6.8 and 6.1.1.4'
N N 0.0061 0.0033 'International Tables Vol C Tables 4.2.6.8 and 6.1.1.4'
O O 0.0106 0.0060 'International Tables Vol C Tables 4.2.6.8 and 6.1.1.4'
S S 0.1246 0.1234 'International Tables Vol C Tables 4.2.6.8 and 6.1.1.4'

loop_
_geom_angle_atom_site_label_1
_geom_angle_atom_site_label_2
_geom_angle_atom_site_label_3
_geom_angle
_geom_angle_site_symmetry_1
_geom_angle_site_symmetry_3
_geom_angle_publ_flag
O1 S1 O2 115.53(15) . . ?
O1 S1 N1 112.13(14) . . ?
O2 S1 N1 111.96(14) . . ?
O1 S1 C1 108.26(14) . . ?
O2 S1 C1 108.24(15) . . ?
N1 S1 C1 99.32(14) . . ?
C14 N1 S1 122.5(2) . . ?
C14 N2 C8 119.6(2) . . ?
C14 N2 C22 123.5(3) . . ?
C8 N2 C22 116.9(2) . . ?
C2 C1 C6 119.5(3) . . ?
C2 C1 S1 119.5(3) . . ?
C6 C1 S1 120.8(2) . . ?
C3 C2 C1 119.7(3) . . ?
C3 C2 H2 120.2 . . ?
C1 C2 H2 120.2 . . ?
C2 C3 C4 122.1(3) . . ?
C2 C3 H3 119.0 . . ?
C4 C3 H3 119.0 . . ?
C3 C4 C5 117.1(3) . . ?
C3 C4 C7 121.2(4) . . ?
C5 C4 C7 121.6(4) . . ?
C6 C5 C4 122.0(3) . . ?
C6 C5 H5 119.0 . . ?
C4 C5 H5 119.0 . . ?
C5 C6 C1 119.5(3) . . ?
C5 C6 H6 120.2 . . ?
C1 C6 H6 120.2 . . ?
C4 C7 H7A 109.5 . . ?
C4 C7 H7B 109.5 . . ?
H7A C7 H7B 109.5 . . ?
C4 C7 H7C 109.5 . . ?
H7A C7 H7C 109.5 . . ?
H7B C7 H7C 109.5 . . ?
C13 C8 C9 119.0(3) . . ?
C13 C8 N2 121.7(3) . . ?
C9 C8 N2 119.3(3) . . ?
C10 C9 C8 120.5(3) . . ?
C10 C9 H9 119.8 . . ?
C8 C9 H9 119.8 . . ?
C9 C10 C11 120.1(3) . . ?
C9 C10 H10 120.0 . . ?
C11 C10 H10 120.0 . . ?
C12 C11 O3 124.9(3) . . ?
C12 C11 C10 120.2(3) . . ?
O3 C11 C10 114.9(3) . . ?
C11 C12 C13 119.2(3) . . ?
C11 C12 H12 120.4 . . ?
C13 C12 H12 120.4 . . ?
C8 C13 C12 121.0(3) . . ?
C8 C13 H13 119.5 . . ?
C12 C13 H13 119.5 . . ?
N1 C14 N2 116.9(3) . . ?
N1 C14 C15 124.8(3) . . ?
N2 C14 C15 118.3(3) . . ?
C14 C15 C16 114.4(3) . . ?
C14 C15 H15A 108.6 . . ?
C16 C15 H15A 108.6 . . ?
C14 C15 H15B 108.6 . . ?
C16 C15 H15B 108.6 . . ?
H15A C15 H15B 107.6 . . ?
C17 C16 C21 119.4(3) . . ?
C17 C16 C15 121.6(3) . . ?
C21 C16 C15 119.0(3) . . ?
C16 C17 C18 120.9(3) . . ?
C16 C17 H17 119.5 . . ?
C18 C17 H17 119.5 . . ?
C19 C18 C17 119.9(3) . . ?
C19 C18 H18 120.0 . . ?
C17 C18 H18 120.0 . . ?
C18 C19 C20 120.0(3) . . ?
C18 C19 H19 120.0 . . ?
C20 C19 H19 120.0 . . ?
C19 C20 C21 119.8(3) . . ?
C19 C20 H20 120.1 . . ?
C21 C20 H20 120.1 . . ?
C20 C21 C16 119.9(3) . . ?
C20 C21 C22 120.1(3) . . ?
C16 C21 C22 120.0(3) . . ?
N2 C22 C21 111.0(2) . . ?
N2 C22 C23 113.2(2) . . ?
C21 C22 C23 112.2(3) . . ?
N2 C22 H22 106.7 . . ?
C21 C22 H22 106.7 . . ?
C23 C22 H22 106.7 . . ?
C24 C23 C22 113.4(3) . . ?
C24 C23 H23A 108.9 . . ?
C22 C23 H23A 108.9 . . ?
C24 C23 H23B 108.9 . . ?
C22 C23 H23B 108.9 . . ?
H23A C23 H23B 107.7 . . ?
O4 C24 C25 119.4(3) . . ?
O4 C24 C23 118.7(3) . . ?
C25 C24 C23 121.9(3) . . ?
C30 C25 C26 117.0(3) . . ?
C30 C25 C24 119.0(3) . . ?
C26 C25 C24 124.0(3) . . ?
C27 C26 C25 120.9(4) . . ?
C27 C26 H26 119.6 . . ?
C25 C26 H26 119.6 . . ?
C26 C27 C28 121.3(4) . . ?
C26 C27 H27 119.4 . . ?
C28 C27 H27 119.4 . . ?
O5 C28 C29 124.9(4) . . ?
O5 C28 C27 116.5(4) . . ?
C29 C28 C27 118.6(4) . . ?
C30 C29 C28 119.7(4) . . ?
C30 C29 H29 120.1 . . ?
C28 C29 H29 120.1 . . ?
C29 C30 C25 122.4(3) . . ?
C29 C30 H30 118.8 . . ?
C25 C30 H30 118.8 . . ?
O5 C31 H31A 109.5 . . ?
O5 C31 H31B 109.5 . . ?
H31A C31 H31B 109.5 . . ?
O5 C31 H31C 109.5 . . ?
H31A C31 H31C 109.5 . . ?
H31B C31 H31C 109.5 . . ?
C11 O3 C32 118.2(3) . . ?
O3 C32 H32A 109.5 . . ?
O3 C32 H32B 109.5 . . ?
H32A C32 H32B 109.5 . . ?
O3 C32 H32C 109.5 . . ?
H32A C32 H32C 109.5 . . ?
H32B C32 H32C 109.5 . . ?
C28 O5 C31 118.7(4) . . ?
C34 O7 O7 108.6(10) . 2_656 ?

loop_
_geom_bond_atom_site_label_1
_geom_bond_atom_site_label_2
_geom_bond_distance
_geom_bond_site_symmetry_2
_geom_bond_publ_flag
S1 O1 1.437(2) . ?
S1 O2 1.437(2) . ?
S1 N1 1.607(3) . ?
S1 C1 1.756(3) . ?
N1 C14 1.306(4) . ?
N2 C14 1.340(4) . ?
N2 C8 1.437(4) . ?
N2 C22 1.478(4) . ?
O4 C24 1.226(4) . ?
C1 C2 1.374(4) . ?
C1 C6 1.382(4) . ?
C2 C3 1.370(5) . ?
C2 H2 0.9300 . ?
C3 C4 1.374(5) . ?
C3 H3 0.9300 . ?
C4 C5 1.382(5) . ?
C4 C7 1.501(5) . ?
C5 C6 1.368(5) . ?
C5 H5 0.9300 . ?
C6 H6 0.9300 . ?
C7 H7A 0.9600 . ?
C7 H7B 0.9600 . ?
C7 H7C 0.9600 . ?
C8 C13 1.373(4) . ?
C8 C9 1.374(4) . ?
C9 C10 1.370(4) . ?
C9 H9 0.9300 . ?
C10 C11 1.377(5) . ?
C10 H10 0.9300 . ?
C11 C12 1.364(5) . ?
C11 O3 1.374(4) . ?
C12 C13 1.385(5) . ?
C12 H12 0.9300 . ?
C13 H13 0.9300 . ?
C14 C15 1.492(4) . ?
C15 C16 1.501(4) . ?
C15 H15A 0.9700 . ?
C15 H15B 0.9700 . ?
C16 C17 1.373(4) . ?
C16 C21 1.389(4) . ?
C17 C18 1.377(5) . ?
C17 H17 0.9300 . ?
C18 C19 1.375(5) . ?
C18 H18 0.9300 . ?
C19 C20 1.385(5) . ?
C19 H19 0.9300 . ?
C20 C21 1.388(4) . ?
C20 H20 0.9300 . ?
C21 C22 1.499(4) . ?
C22 C23 1.538(5) . ?
C22 H22 0.9800 . ?
C23 C24 1.502(4) . ?
C23 H23A 0.9700 . ?
C23 H23B 0.9700 . ?
C24 C25 1.482(5) . ?
C25 C30 1.383(5) . ?
C25 C26 1.386(5) . ?
C26 C27 1.365(6) . ?
C26 H26 0.9300 . ?
C27 C28 1.380(6) . ?
C27 H27 0.9300 . ?
C28 O5 1.357(5) . ?
C28 C29 1.376(5) . ?
C29 C30 1.369(5) . ?
C29 H29 0.9300 . ?
C30 H30 0.9300 . ?
C31 O5 1.435(6) . ?
C31 H31A 0.9600 . ?
C31 H31B 0.9600 . ?
C31 H31C 0.9600 . ?
O3 C32 1.419(5) . ?
C32 H32A 0.9600 . ?
C32 H32B 0.9600 . ?
C32 H32C 0.9600 . ?
C34 O7 1.415(2) . ?
